data_1570560
loop_
_publ_author_name
'Liu, Yibo'
'Liu, Huizi'
'Fan, Changzeng'
'Bin, Wen'
'Zhang, Lifeng'

_publ_section_title
;
 Crystal structure of AlFe0.95
;
_journal_issue 12
_journal_name_full IUCrData
_journal_paper_doi 10.1107/S2414314623010659
_journal_volume 8
_journal_year 2023
_chemical_formula_iupac 'Al Fe0.95'
_chemical_formula_moiety 'Al Fe0.95'
_chemical_formula_sum 'Al Fe0.95'
_chemical_formula_weight 80.04
_chemical_name_common
;
Ferroaluminium
;
_chemical_name_systematic
;
Aluminium iron
;
_space_group_crystal_system cubic
_space_group_IT_number 221
_space_group_name_Hall '-P 4 2 3'
_space_group_name_H-M_alt 'P m -3 m'
_atom_sites_solution_primary direct
_audit_creation_method SHELXL-2016/6
_cell_angle_alpha 90
_cell_angle_beta 90
_cell_angle_gamma 90
_cell_formula_units_Z 1
_cell_length_a 2.9057(5)
_cell_length_b 2.9057(5)
_cell_length_c 2.9057(5)
_cell_measurement_reflns_used 750
_cell_measurement_temperature 300(2)
_cell_measurement_theta_max 30.28
_cell_measurement_theta_min 7.02
_cell_volume 24.533(7)
_computing_cell_refinement
;
APEX3 (Bruker, 2015)
;
_computing_data_collection
;
APEX3 (Bruker, 2015)
;
_computing_data_reduction
;
APEX3 and SAINT (Bruker, 2015)
;
_computing_molecular_graphics
;
DIAMOND (Brandenburg & Putz, 2017) and Mercury (Macrae <i>et al.</i>,
2020)
;
_computing_publication_material
;
publCIF (Westrip, 2010)
;
_computing_structure_refinement
;
<i>SHELXL2016/6</i> (Sheldrick, 2015b)
;
_computing_structure_solution
;
<i>SHELXT2014/5</i> (Sheldrick, 2015a)
;
_diffrn_ambient_temperature 300(2)
_diffrn_measured_fraction_theta_full 1.000
_diffrn_measured_fraction_theta_max 1.000
_diffrn_measurement_device_type 'Bruker D8 Venture Photon 100 CMOS'
_diffrn_measurement_method '\f and \w scans'
_diffrn_radiation_type MoK\a
_diffrn_radiation_wavelength 0.71073
_diffrn_reflns_av_R_equivalents 0.0315
_diffrn_reflns_av_unetI/netI 0.0072
_diffrn_reflns_limit_h_max 4
_diffrn_reflns_limit_h_min -4
_diffrn_reflns_limit_k_max 4
_diffrn_reflns_limit_k_min -4
_diffrn_reflns_limit_l_max 4
_diffrn_reflns_limit_l_min -4
_diffrn_reflns_number 815
_diffrn_reflns_theta_full 25.242
_diffrn_reflns_theta_max 30.282
_diffrn_reflns_theta_min 7.025
_exptl_absorpt_coefficient_mu 14.448
_exptl_absorpt_correction_T_max 0.7460
_exptl_absorpt_correction_T_min 0.5597
_exptl_absorpt_correction_type multi-scan
_exptl_absorpt_process_details
;
(SADABS; Krause <i>et al.</i>,  2015)
;
_exptl_crystal_colour 'dark gray'
_exptl_crystal_density_diffrn 5.417
_exptl_crystal_description lump
_exptl_crystal_F_000 38
_exptl_crystal_size_max 0.10
_exptl_crystal_size_mid 0.08
_exptl_crystal_size_min 0.06
_refine_diff_density_max 0.144
_refine_diff_density_min -0.235
_refine_ls_extinction_method none
_refine_ls_goodness_of_fit_ref 1.435
_refine_ls_hydrogen_treatment undef
_refine_ls_matrix_type full
_refine_ls_number_parameters 3
_refine_ls_number_reflns 17
_refine_ls_number_restraints 0
_refine_ls_restrained_S_all 1.435
_refine_ls_R_factor_all 0.0097
_refine_ls_R_factor_gt 0.0097
_refine_ls_shift/su_max 0.000
_refine_ls_shift/su_mean 0.000
_refine_ls_structure_factor_coef Fsqd
_refine_ls_weighting_details 'w=1/[\s^2^(Fo^2^)+(0.0141P)^2^+0.0070P] where P=(Fo^2^+2Fc^2^)/3'
_refine_ls_weighting_scheme calc
_refine_ls_wR_factor_gt 0.0262
_refine_ls_wR_factor_ref 0.0262
_reflns_number_gt 17
_reflns_number_total 17
_reflns_threshold_expression 'I > 2\s(I)'
_cod_data_source_file bh4081.cif
_cod_data_source_block I
_cod_original_cell_volume 24.533(13)
_cod_database_code 1570560

loop_
_space_group_symop_operation_xyz
'x, y, z'
'-y, x, z'
'-x, -y, z'
'y, -x, z'
'x, -y, -z'
'y, x, -z'
'-x, y, -z'
'-y, -x, -z'
'z, x, y'
'-x, z, y'
'-z, -x, y'
'x, -z, y'
'z, -x, -y'
'x, z, -y'
'-z, x, -y'
'-x, -z, -y'
'y, z, x'
'-z, -y, -x'
'-z, y, x'
'z, y, -x'
'z, -y, x'
'y, -z, -x'
'-y, -z, x'
'-y, z, -x'
'-x, -y, -z'
'y, -x, -z'
'x, y, -z'
'-y, x, -z'
'-x, y, z'
'-y, -x, z'
'x, -y, z'
'y, x, z'
'-z, -x, -y'
'x, -z, -y'
'z, x, -y'
'-x, z, -y'
'-z, x, y'
'-x, -z, y'
'z, -x, y'
'x, z, y'
'-y, -z, -x'
'z, y, x'
'z, -y, -x'
'-z, -y, x'
'-z, y, -x'
'-y, z, x'
'y, z, -x'
'y, -z, x'

loop_
_atom_site_type_symbol
_atom_site_label
_atom_site_fract_x
_atom_site_fract_y
_atom_site_fract_z
_atom_site_U_iso_or_equiv
_atom_site_adp_type
_atom_site_calc_flag
_atom_site_occupancy
_atom_site_disorder_assembly
_atom_site_disorder_group
Fe Fe1 0.500000 0.500000 0.500000 0.0084(3) Uani d 0.9499 . .
Al Al1 0.000000 0.000000 0.000000 0.0086(4) Uani d 1 . .

loop_
_atom_site_aniso_label
_atom_site_aniso_U_11
_atom_site_aniso_U_22
_atom_site_aniso_U_33
_atom_site_aniso_U_12
_atom_site_aniso_U_13
_atom_site_aniso_U_23
Fe1 0.0084(3) 0.0084(3) 0.0084(3) 0.000 0.000 0.000
Al1 0.0086(4) 0.0086(4) 0.0086(4) 0.000 0.000 0.000

loop_
_atom_type_symbol
_atom_type_description
_atom_type_scat_dispersion_real
_atom_type_scat_dispersion_imag
_atom_type_scat_source
Al Al 0.0645 0.0514 'International Tables Vol C Tables 4.2.6.8 and 6.1.1.4'
Fe Fe 0.3463 0.8444 'International Tables Vol C Tables 4.2.6.8 and 6.1.1.4'

loop_
_geom_angle_atom_site_label_1
_geom_angle_atom_site_label_2
_geom_angle_atom_site_label_3
_geom_angle_site_symmetry_1
_geom_angle_site_symmetry_3
_geom_angle
_geom_angle_publ_flag
Al1 Fe1 Al1 1_666 . 180.0 ?
Al1 Fe1 Al1 1_666 1_656 70.5 ?
Al1 Fe1 Al1 . 1_656 109.5 ?
Al1 Fe1 Al1 1_666 1_556 109.5 ?
Al1 Fe1 Al1 . 1_556 70.5290(10) ?
Al1 Fe1 Al1 1_656 1_556 70.5 ?
Al1 Fe1 Al1 1_666 1_665 70.5290(10) ?
Al1 Fe1 Al1 . 1_665 109.4710(10) ?
Al1 Fe1 Al1 1_656 1_665 109.5 ?
Al1 Fe1 Al1 1_556 1_665 180.0 ?
Al1 Fe1 Al1 1_666 1_565 109.5 ?
Al1 Fe1 Al1 . 1_565 70.5 ?
Al1 Fe1 Al1 1_656 1_565 180.0 ?
Al1 Fe1 Al1 1_556 1_565 109.5 ?
Al1 Fe1 Al1 1_665 1_565 70.5 ?
Al1 Fe1 Al1 1_666 1_566 70.5290(10) ?
Al1 Fe1 Al1 . 1_566 109.4710(10) ?
Al1 Fe1 Al1 1_656 1_566 109.5 ?
Al1 Fe1 Al1 1_556 1_566 70.5 ?
Al1 Fe1 Al1 1_665 1_566 109.5 ?
Al1 Fe1 Al1 1_565 1_566 70.5 ?
Al1 Fe1 Al1 1_666 1_655 109.5 ?
Al1 Fe1 Al1 . 1_655 70.5 ?
Al1 Fe1 Al1 1_656 1_655 70.5 ?
Al1 Fe1 Al1 1_556 1_655 109.5 ?
Al1 Fe1 Al1 1_665 1_655 70.5 ?
Al1 Fe1 Al1 1_565 1_655 109.5 ?
Al1 Fe1 Al1 1_566 1_655 180.0 ?
Al1 Fe1 Fe1 1_666 1_554 125.3 ?
Al1 Fe1 Fe1 . 1_554 54.7 ?
Al1 Fe1 Fe1 1_656 1_554 125.3 ?
Al1 Fe1 Fe1 1_556 1_554 125.3 ?
Al1 Fe1 Fe1 1_665 1_554 54.7 ?
Al1 Fe1 Fe1 1_565 1_554 54.7 ?
Al1 Fe1 Fe1 1_566 1_554 125.3 ?
Al1 Fe1 Fe1 1_655 1_554 54.7 ?
Al1 Fe1 Fe1 1_666 1_565 54.7 ?
Al1 Fe1 Fe1 . 1_565 125.3 ?
Al1 Fe1 Fe1 1_656 1_565 125.3 ?
Al1 Fe1 Fe1 1_556 1_565 125.3 ?
Al1 Fe1 Fe1 1_665 1_565 54.7 ?
Al1 Fe1 Fe1 1_565 1_565 54.7 ?
Al1 Fe1 Fe1 1_566 1_565 54.7 ?
Al1 Fe1 Fe1 1_655 1_565 125.3 ?
Fe1 Fe1 Fe1 1_554 1_565 90.0 ?
Al1 Fe1 Fe1 1_666 1_655 54.7 ?
Al1 Fe1 Fe1 . 1_655 125.3 ?
Al1 Fe1 Fe1 1_656 1_655 54.7 ?
Al1 Fe1 Fe1 1_556 1_655 125.3 ?
Al1 Fe1 Fe1 1_665 1_655 54.7 ?
Al1 Fe1 Fe1 1_565 1_655 125.3 ?
Al1 Fe1 Fe1 1_566 1_655 125.3 ?
Al1 Fe1 Fe1 1_655 1_655 54.7 ?
Fe1 Fe1 Fe1 1_554 1_655 90.0 ?
Fe1 Fe1 Fe1 1_565 1_655 90.0 ?
Al1 Fe1 Fe1 1_666 1_455 125.3 ?
Al1 Fe1 Fe1 . 1_455 54.7 ?
Al1 Fe1 Fe1 1_656 1_455 125.3 ?
Al1 Fe1 Fe1 1_556 1_455 54.7 ?
Al1 Fe1 Fe1 1_665 1_455 125.3 ?
Al1 Fe1 Fe1 1_565 1_455 54.7 ?
Al1 Fe1 Fe1 1_566 1_455 54.7 ?
Al1 Fe1 Fe1 1_655 1_455 125.3 ?
Fe1 Fe1 Fe1 1_554 1_455 90.0 ?
Fe1 Fe1 Fe1 1_565 1_455 90.0 ?
Fe1 Fe1 Fe1 1_655 1_455 180.0 ?
Fe1 Al1 Fe1 1_444 . 180.0 ?
Fe1 Al1 Fe1 1_444 1_545 109.5 ?
Fe1 Al1 Fe1 . 1_545 70.5 ?
Fe1 Al1 Fe1 1_444 1_445 70.5 ?
Fe1 Al1 Fe1 . 1_445 109.5 ?
Fe1 Al1 Fe1 1_545 1_445 70.5 ?
Fe1 Al1 Fe1 1_444 1_454 70.5 ?
Fe1 Al1 Fe1 . 1_454 109.5 ?
Fe1 Al1 Fe1 1_545 1_454 180.0 ?
Fe1 Al1 Fe1 1_445 1_454 109.5 ?
Fe1 Al1 Fe1 1_444 1_554 109.5 ?
Fe1 Al1 Fe1 . 1_554 70.5 ?
Fe1 Al1 Fe1 1_545 1_554 109.5 ?
Fe1 Al1 Fe1 1_445 1_554 180.0 ?
Fe1 Al1 Fe1 1_454 1_554 70.5 ?
Fe1 Al1 Fe1 1_444 1_455 109.5 ?
Fe1 Al1 Fe1 . 1_455 70.5 ?
Fe1 Al1 Fe1 1_545 1_455 109.5 ?
Fe1 Al1 Fe1 1_445 1_455 70.5 ?
Fe1 Al1 Fe1 1_454 1_455 70.5 ?
Fe1 Al1 Fe1 1_554 1_455 109.5 ?
Fe1 Al1 Fe1 1_444 1_544 70.5 ?
Fe1 Al1 Fe1 . 1_544 109.5 ?
Fe1 Al1 Fe1 1_545 1_544 70.5 ?
Fe1 Al1 Fe1 1_445 1_544 109.5 ?
Fe1 Al1 Fe1 1_454 1_544 109.5 ?
Fe1 Al1 Fe1 1_554 1_544 70.5 ?
Fe1 Al1 Fe1 1_455 1_544 180.0 ?
Fe1 Al1 Al1 1_444 1_556 125.3 ?
Fe1 Al1 Al1 . 1_556 54.7 ?
Fe1 Al1 Al1 1_545 1_556 54.7 ?
Fe1 Al1 Al1 1_445 1_556 54.7 ?
Fe1 Al1 Al1 1_454 1_556 125.3 ?
Fe1 Al1 Al1 1_554 1_556 125.3 ?
Fe1 Al1 Al1 1_455 1_556 54.7 ?
Fe1 Al1 Al1 1_544 1_556 125.3 ?
Fe1 Al1 Al1 1_444 1_554 54.7 ?
Fe1 Al1 Al1 . 1_554 125.3 ?
Fe1 Al1 Al1 1_545 1_554 125.3 ?
Fe1 Al1 Al1 1_445 1_554 125.3 ?
Fe1 Al1 Al1 1_454 1_554 54.7 ?
Fe1 Al1 Al1 1_554 1_554 54.7 ?
Fe1 Al1 Al1 1_455 1_554 125.3 ?
Fe1 Al1 Al1 1_544 1_554 54.7 ?
Al1 Al1 Al1 1_556 1_554 180.0 ?
Fe1 Al1 Al1 1_444 1_545 54.7 ?
Fe1 Al1 Al1 . 1_545 125.3 ?
Fe1 Al1 Al1 1_545 1_545 54.7 ?
Fe1 Al1 Al1 1_445 1_545 54.7 ?
Fe1 Al1 Al1 1_454 1_545 125.3 ?
Fe1 Al1 Al1 1_554 1_545 125.3 ?
Fe1 Al1 Al1 1_455 1_545 125.3 ?
Fe1 Al1 Al1 1_544 1_545 54.7 ?
Al1 Al1 Al1 1_556 1_545 90.0 ?
Al1 Al1 Al1 1_554 1_545 90.0 ?
Fe1 Al1 Al1 1_444 1_455 54.7 ?
Fe1 Al1 Al1 . 1_455 125.3 ?
Fe1 Al1 Al1 1_545 1_455 125.3 ?
Fe1 Al1 Al1 1_445 1_455 54.7 ?
Fe1 Al1 Al1 1_454 1_455 54.7 ?
Fe1 Al1 Al1 1_554 1_455 125.3 ?
Fe1 Al1 Al1 1_455 1_455 54.7 ?
Fe1 Al1 Al1 1_544 1_455 125.3 ?
Al1 Al1 Al1 1_556 1_455 90.0 ?
Al1 Al1 Al1 1_554 1_455 90.0 ?
Al1 Al1 Al1 1_545 1_455 90.0 ?

loop_
_geom_bond_atom_site_label_1
_geom_bond_atom_site_label_2
_geom_bond_site_symmetry_2
_geom_bond_distance
_geom_bond_publ_flag
Fe1 Al1 1_666 2.5164(4) ?
Fe1 Al1 . 2.5164(4) ?
Fe1 Al1 1_656 2.5164(4) ?
Fe1 Al1 1_556 2.5164(4) ?
Fe1 Al1 1_665 2.5164(4) ?
Fe1 Al1 1_565 2.5164(4) ?
Fe1 Al1 1_566 2.5164(4) ?
Fe1 Al1 1_655 2.5164(4) ?
Fe1 Fe1 1_554 2.9057(5) ?
Fe1 Fe1 1_565 2.9057(5) ?
Fe1 Fe1 1_655 2.9057(5) ?
Fe1 Fe1 1_455 2.9057(5) ?
Al1 Al1 1_556 2.9057(5) ?
Al1 Al1 1_554 2.9057(5) ?
Al1 Al1 1_545 2.9057(5) ?
Al1 Al1 1_455 2.9057(5) ?
